data_4072299
loop_
_publ_author_name
'Rankin, Matthew A.'
'Schatte, Gabriele'
'McDonald, Robert'
'Stradiotto, Mark'

_publ_section_title
;
 Indenyl Hemilability: Unveiling a Masked (\h5-C5Me5)Ru(\k2-P,Carbene)
 Zwitterion Via Facile and Reversible Ru&#x2212;C(sp3) Bond Cleavage
;
_journal_issue 23
_journal_name_full Organometallics
_journal_page_first 6286
_journal_paper_doi 10.1021/om800740z
_journal_volume 27
_journal_year 2008
_chemical_formula_moiety 'C39 H50 N P Ru Si'
_chemical_formula_sum 'C39 H50 N P Ru Si'
_chemical_formula_weight 692.93
_chemical_name_systematic
; 
 ? 
;
_space_group_IT_number 2
_symmetry_cell_setting triclinic
_symmetry_space_group_name_Hall '-P 1'
_symmetry_space_group_name_H-M 'P -1'
_atom_sites_solution_hydrogens geom
_atom_sites_solution_primary direct
_atom_sites_solution_secondary difmap
_audit_creation_method 'manual editing of SHELXL template'
_cell_angle_alpha 98.505(10)
_cell_angle_beta 101.400(8)
_cell_angle_gamma 107.029(9)
_cell_formula_units_Z 2
_cell_length_a 9.4870(17)
_cell_length_b 11.844(2)
_cell_length_c 16.851(4)
_cell_measurement_reflns_used 4142
_cell_measurement_temperature 173(2)
_cell_measurement_theta_max 25.00
_cell_measurement_theta_min 1.00
_cell_volume 1731.4(6)
_computing_cell_refinement 'HKL DENZO and SCALEPACK, Bruker AXS/Nonius'
_computing_data_collection 'COLLECT, Bruker AXS/Nonius'
_computing_data_reduction 'HKL DENZO and SCALEPACK, Bruker AXS/Nonius'
_computing_molecular_graphics ' Cameron (WinGX v1.70-01), Ortep (SHELXTL-NT v6.14, Bruker AXS)'
_computing_publication_material 'WinGX v1.70.01 (L. J. Farrugia)'
_computing_structure_refinement 'SHELXL-97 (Sheldrick, 1997)'
_computing_structure_solution ' SIR-97 (A. Altomare, G. Cascarano, C. Giacovazzo et al., 1999)'
_diffrn_ambient_temperature 173(2)
_diffrn_measured_fraction_theta_full 0.980
_diffrn_measured_fraction_theta_max 0.980
_diffrn_measurement_device '95mm CCD camera on \k-goniostat'
_diffrn_measurement_device_type 'KappaCCD (BruKer AXS-Nonius, FR540C)'
_diffrn_measurement_method 'CCD rotation images, thick slices'
_diffrn_radiation_monochromator 'horizonally mounted graphite crystal'
_diffrn_radiation_source 'Nonius FR590D, fine-focus sealed tube'
_diffrn_radiation_type MoK\a
_diffrn_radiation_wavelength 0.71073
_diffrn_reflns_av_R_equivalents 0.0000
_diffrn_reflns_av_sigmaI/netI 0.1006
_diffrn_reflns_limit_h_max 9
_diffrn_reflns_limit_h_min 0
_diffrn_reflns_limit_k_max 11
_diffrn_reflns_limit_k_min -12
_diffrn_reflns_limit_l_max 16
_diffrn_reflns_limit_l_min -17
_diffrn_reflns_number 4135
_diffrn_reflns_theta_full 21.97
_diffrn_reflns_theta_max 21.97
_diffrn_reflns_theta_min 2.44
_diffrn_standards_decay_% 'no decay'
_exptl_absorpt_coefficient_mu 0.561
_exptl_absorpt_correction_T_max 0.9565
_exptl_absorpt_correction_T_min 0.9460
_exptl_absorpt_correction_type multi-scan
_exptl_absorpt_process_details 'HKL Scalepack (Otwinowski & Minor 1997)'
_exptl_crystal_colour yellow-green
_exptl_crystal_density_diffrn 1.329
_exptl_crystal_density_method 'not measured'
_exptl_crystal_description plate
_exptl_crystal_F_000 728
_exptl_crystal_size_max 0.10
_exptl_crystal_size_mid 0.08
_exptl_crystal_size_min 0.08
_refine_diff_density_max 0.602
_refine_diff_density_min -0.579
_refine_diff_density_rms 0.124
_refine_ls_extinction_method none
_refine_ls_goodness_of_fit_ref 1.045
_refine_ls_hydrogen_treatment mixed
_refine_ls_matrix_type full
_refine_ls_number_parameters 402
_refine_ls_number_reflns 4135
_refine_ls_number_restraints 145
_refine_ls_restrained_S_all 1.029
_refine_ls_R_factor_all 0.0964
_refine_ls_R_factor_gt 0.0631
_refine_ls_shift/su_max 0.000
_refine_ls_shift/su_mean 0.000
_refine_ls_structure_factor_coef Fsqd
_refine_ls_weighting_details 'calc w=1/[\s^2^(Fo^2^)+(0.0303P)^2^+11.3675P] where P=(Fo^2^+2Fc^2^)/3'
_refine_ls_weighting_scheme calc
_refine_ls_wR_factor_gt 0.1269
_refine_ls_wR_factor_ref 0.1436
_reflns_number_gt 3036
_reflns_number_total 4135
_reflns_threshold_expression >2sigma(I)
_cod_data_source_file om800740z_si_001.cif
_cod_data_source_block damsmr0606
_cod_database_code 4072299

loop_
_symmetry_equiv_pos_as_xyz
'x, y, z'
'-x, -y, -z'

loop_
_atom_site_label
_atom_site_type_symbol
_atom_site_fract_x
_atom_site_fract_y
_atom_site_fract_z
_atom_site_U_iso_or_equiv
_atom_site_adp_type
_atom_site_occupancy
_atom_site_symmetry_multiplicity
_atom_site_calc_flag
_atom_site_refinement_flags
Ru1 Ru 0.45107(8) 0.16348(6) 0.31465(4) 0.0183(2) Uani 1 1 d .
H1A H 0.328(10) 0.215(7) 0.322(5) 0.05(3) Uiso 1 1 d .
P1 P 0.3112(2) 0.10917(17) 0.17901(13) 0.0176(5) Uani 1 1 d .
Si1 Si 0.4278(3) 0.34510(18) 0.27660(13) 0.0161(5) Uani 1 1 d .
N1 N 0.6369(7) 0.2723(6) 0.1826(4) 0.0230(17) Uani 1 1 d .
C1 C 0.3652(9) 0.2668(7) 0.1586(5) 0.0194(19) Uani 1 1 d .
C2 C 0.5146(9) 0.2892(6) 0.1338(5) 0.0178(19) Uani 1 1 d .
C3 C 0.5056(9) 0.3283(7) 0.0612(5) 0.020(2) Uani 1 1 d .
H3 H 0.5840 0.3448 0.0329 0.024 Uiso 1 1 calc .
C3A C 0.3578(9) 0.3402(6) 0.0349(5) 0.020(2) Uani 1 1 d .
C4 C 0.2983(11) 0.3840(7) -0.0303(5) 0.031(2) Uani 1 1 d .
H4 H 0.3558 0.4082 -0.0688 0.037 Uiso 1 1 calc .
C5 C 0.1548(12) 0.3925(7) -0.0392(6) 0.035(2) Uani 1 1 d .
H5 H 0.1149 0.4243 -0.0837 0.042 Uiso 1 1 calc .
C6 C 0.0670(10) 0.3562(7) 0.0147(6) 0.030(2) Uani 1 1 d .
H6 H -0.0323 0.3622 0.0068 0.036 Uiso 1 1 calc .
C7 C 0.1257(9) 0.3104(7) 0.0811(5) 0.0207(19) Uani 1 1 d .
H7 H 0.0666 0.2843 0.1184 0.025 Uiso 1 1 calc .
C7A C 0.2715(9) 0.3037(6) 0.0913(5) 0.0171(19) Uani 1 1 d .
C10 C 0.4107(11) -0.0067(7) 0.3681(5) 0.0314(8) Uani 1 1 d U
C11 C 0.3669(10) 0.0800(7) 0.4155(5) 0.0308(8) Uani 1 1 d U
C12 C 0.5044(10) 0.1848(7) 0.4533(5) 0.0300(8) Uani 1 1 d U
C13 C 0.6246(10) 0.1615(7) 0.4265(5) 0.0302(8) Uani 1 1 d U
C14 C 0.5701(11) 0.0423(7) 0.3728(5) 0.0309(8) Uani 1 1 d U
C15 C 0.3108(10) -0.1369(7) 0.3297(5) 0.0325(10) Uani 1 1 d U
H15A H 0.3260 -0.1877 0.3693 0.039 Uiso 1 1 calc R
H15B H 0.3382 -0.1653 0.2791 0.039 Uiso 1 1 calc R
H15C H 0.2036 -0.1416 0.3157 0.039 Uiso 1 1 calc R
C16 C 0.2164(10) 0.0611(7) 0.4355(5) 0.0318(10) Uani 1 1 d U
H16A H 0.1344 0.0169 0.3855 0.038 Uiso 1 1 calc R
H16B H 0.2064 0.1398 0.4553 0.038 Uiso 1 1 calc R
H16C H 0.2095 0.0142 0.4787 0.038 Uiso 1 1 calc R
C17 C 0.5140(10) 0.2924(7) 0.5182(5) 0.0299(10) Uani 1 1 d U
H17A H 0.5052 0.2670 0.5703 0.036 Uiso 1 1 calc R
H17B H 0.4310 0.3230 0.4989 0.036 Uiso 1 1 calc R
H17C H 0.6122 0.3564 0.5274 0.036 Uiso 1 1 calc R
C18 C 0.7891(10) 0.2392(7) 0.4560(5) 0.0306(10) Uani 1 1 d U
H18A H 0.7966 0.3243 0.4708 0.037 Uiso 1 1 calc R
H18B H 0.8402 0.2284 0.4116 0.037 Uiso 1 1 calc R
H18C H 0.8383 0.2157 0.5047 0.037 Uiso 1 1 calc R
C19 C 0.6641(11) -0.0220(7) 0.3383(5) 0.0317(10) Uani 1 1 d U
H19A H 0.5987 -0.1028 0.3062 0.038 Uiso 1 1 calc R
H19B H 0.7408 -0.0294 0.3837 0.038 Uiso 1 1 calc R
H19C H 0.7151 0.0236 0.3021 0.038 Uiso 1 1 calc R
C21 C 0.3651(9) 0.0189(7) 0.0971(5) 0.023(2) Uani 1 1 d .
H21 H 0.4702 0.0691 0.0970 0.027 Uiso 1 1 calc R
C22 C 0.3797(11) -0.1002(7) 0.1159(6) 0.038(2) Uani 1 1 d .
H22A H 0.2786 -0.1564 0.1126 0.046 Uiso 1 1 calc R
H22B H 0.4454 -0.0847 0.1719 0.046 Uiso 1 1 calc R
H22C H 0.4245 -0.1358 0.0754 0.046 Uiso 1 1 calc R
C23 C 0.2675(10) 0.0000(7) 0.0089(5) 0.031(2) Uani 1 1 d .
H23A H 0.3145 -0.0336 -0.0313 0.037 Uiso 1 1 calc R
H23B H 0.2605 0.0778 -0.0013 0.037 Uiso 1 1 calc R
H23C H 0.1651 -0.0562 0.0029 0.037 Uiso 1 1 calc R
C24 C 0.0997(9) 0.0505(7) 0.1520(5) 0.023(2) Uani 1 1 d .
H24 H 0.0629 0.0683 0.0970 0.028 Uiso 1 1 calc R
C25 C 0.0333(9) 0.1125(7) 0.2137(6) 0.029(2) Uani 1 1 d .
H25A H -0.0764 0.0925 0.1903 0.035 Uiso 1 1 calc R
H25B H 0.0831 0.2004 0.2248 0.035 Uiso 1 1 calc R
H25C H 0.0505 0.0846 0.2655 0.035 Uiso 1 1 calc R
C26 C 0.0355(10) -0.0860(7) 0.1428(6) 0.034(2) Uani 1 1 d .
H26A H 0.0741 -0.1073 0.1949 0.040 Uiso 1 1 calc R
H26B H 0.0671 -0.1268 0.0980 0.040 Uiso 1 1 calc R
H26C H -0.0761 -0.1117 0.1296 0.040 Uiso 1 1 calc R
C27 C 0.6395(9) 0.2289(8) 0.2598(5) 0.027(2) Uani 1 1 d .
H27A H 0.7168 0.2959 0.3033 0.033 Uiso 1 1 calc R
H27B H 0.6832 0.1628 0.2536 0.033 Uiso 1 1 calc R
C28 C 0.7810(10) 0.3078(8) 0.1585(6) 0.032(2) Uani 1 1 d .
H28A H 0.7708 0.2546 0.1058 0.038 Uiso 1 1 calc R
H28B H 0.8623 0.3008 0.2015 0.038 Uiso 1 1 calc R
H28C H 0.8063 0.3918 0.1521 0.038 Uiso 1 1 calc R
C31 C 0.5986(9) 0.4876(7) 0.3019(5) 0.023(2) Uani 1 1 d .
C32 C 0.6319(11) 0.5636(7) 0.2460(5) 0.032(2) Uani 1 1 d .
H32 H 0.5739 0.5364 0.1898 0.038 Uiso 1 1 calc .
C33 C 0.7444(11) 0.6750(7) 0.2692(6) 0.038(3) Uani 1 1 d .
H33 H 0.7645 0.7226 0.2294 0.045 Uiso 1 1 calc .
C34 C 0.8283(11) 0.7172(8) 0.3514(6) 0.037(3) Uani 1 1 d .
H34 H 0.9048 0.7948 0.3686 0.045 Uiso 1 1 calc .
C35 C 0.8001(10) 0.6459(7) 0.4078(5) 0.030(2) Uani 1 1 d .
H35 H 0.8576 0.6741 0.4640 0.035 Uiso 1 1 calc .
C36 C 0.6879(9) 0.5332(7) 0.3827(5) 0.023(2) Uani 1 1 d .
H36 H 0.6713 0.4851 0.4225 0.028 Uiso 1 1 calc .
C41 C 0.2814(9) 0.4163(6) 0.3006(5) 0.0178(19) Uani 1 1 d .
C42 C 0.2481(10) 0.5004(7) 0.2577(5) 0.025(2) Uani 1 1 d .
H42 H 0.3007 0.5222 0.2168 0.030 Uiso 1 1 calc .
C43 C 0.1421(10) 0.5536(7) 0.2718(6) 0.033(2) Uani 1 1 d .
H43 H 0.1203 0.6089 0.2399 0.040 Uiso 1 1 calc .
C44 C 0.0679(10) 0.5267(8) 0.3322(6) 0.038(3) Uani 1 1 d .
H44 H -0.0063 0.5626 0.3418 0.046 Uiso 1 1 calc .
C45 C 0.1007(10) 0.4484(8) 0.3784(6) 0.038(3) Uani 1 1 d .
H45 H 0.0514 0.4320 0.4213 0.045 Uiso 1 1 calc .
C46 C 0.2065(10) 0.3912(7) 0.3635(5) 0.026(2) Uani 1 1 d .
H46 H 0.2273 0.3359 0.3957 0.031 Uiso 1 1 calc .

loop_
_atom_site_aniso_label
_atom_site_aniso_U_11
_atom_site_aniso_U_22
_atom_site_aniso_U_33
_atom_site_aniso_U_23
_atom_site_aniso_U_13
_atom_site_aniso_U_12
Ru1 0.0188(4) 0.0168(4) 0.0167(4) 0.0041(3) -0.0003(3) 0.0051(3)
P1 0.0174(12) 0.0172(11) 0.0162(12) 0.0033(9) -0.0006(10) 0.0062(9)
Si1 0.0177(13) 0.0158(11) 0.0134(13) 0.0021(9) 0.0016(10) 0.0056(10)
N1 0.015(4) 0.031(4) 0.029(5) 0.011(3) 0.011(4) 0.012(3)
C1 0.019(5) 0.024(4) 0.018(5) 0.006(4) 0.009(4) 0.008(4)
C2 0.027(5) 0.011(4) 0.010(5) -0.002(3) -0.001(4) 0.004(4)
C3 0.018(5) 0.029(5) 0.014(5) 0.006(4) 0.010(4) 0.003(4)
C3A 0.028(5) 0.017(4) 0.011(5) 0.002(4) 0.002(4) 0.004(4)
C4 0.042(7) 0.022(5) 0.022(5) 0.007(4) 0.006(5) 0.000(4)
C5 0.046(7) 0.028(5) 0.023(6) 0.013(4) -0.008(5) 0.008(5)
C6 0.023(5) 0.035(5) 0.030(6) 0.010(4) -0.007(5) 0.015(4)
C7 0.016(5) 0.022(4) 0.019(5) 0.000(4) -0.004(4) 0.007(4)
C7A 0.023(5) 0.010(4) 0.011(5) 0.002(3) -0.007(4) 0.003(3)
C10 0.0372(18) 0.0304(17) 0.0234(18) 0.0115(14) -0.0030(16) 0.0107(15)
C11 0.0361(18) 0.0307(17) 0.0229(18) 0.0113(14) -0.0018(16) 0.0103(14)
C12 0.0353(18) 0.0303(17) 0.0223(18) 0.0103(14) -0.0017(16) 0.0116(14)
C13 0.0352(18) 0.0306(17) 0.0225(18) 0.0102(14) -0.0018(16) 0.0116(14)
C14 0.0366(18) 0.0306(17) 0.0231(18) 0.0104(14) -0.0026(16) 0.0120(14)
C15 0.039(2) 0.0307(19) 0.024(2) 0.0121(17) -0.0036(18) 0.0098(17)
C16 0.036(2) 0.0319(19) 0.023(2) 0.0117(16) -0.0012(18) 0.0088(17)
C17 0.035(2) 0.0304(19) 0.022(2) 0.0098(16) -0.0012(18) 0.0118(17)
C18 0.035(2) 0.0317(19) 0.023(2) 0.0097(16) -0.0015(18) 0.0111(17)
C19 0.037(2) 0.0313(19) 0.024(2) 0.0095(16) -0.0028(18) 0.0127(17)
C21 0.018(5) 0.032(5) 0.015(5) 0.000(4) -0.003(4) 0.012(4)
C22 0.043(6) 0.032(5) 0.034(6) -0.007(4) 0.004(5) 0.016(5)
C23 0.034(6) 0.030(5) 0.024(5) -0.001(4) 0.007(5) 0.007(4)
C24 0.020(5) 0.024(5) 0.025(5) 0.013(4) 0.003(4) 0.005(4)
C25 0.013(5) 0.034(5) 0.037(6) 0.009(4) -0.005(4) 0.009(4)
C26 0.033(6) 0.023(5) 0.036(6) 0.006(4) 0.001(5) 0.003(4)
C27 0.017(5) 0.037(5) 0.023(5) 0.002(4) -0.004(4) 0.011(4)
C28 0.022(5) 0.040(5) 0.035(6) 0.012(4) 0.009(5) 0.009(4)
C31 0.023(5) 0.026(5) 0.019(5) -0.004(4) 0.006(4) 0.012(4)
C32 0.046(6) 0.027(5) 0.020(5) 0.008(4) 0.009(5) 0.005(5)
C33 0.048(7) 0.016(5) 0.048(7) 0.014(5) 0.023(6) -0.002(5)
C34 0.034(6) 0.025(5) 0.047(7) -0.006(5) 0.015(6) 0.004(4)
C35 0.018(5) 0.035(5) 0.027(6) -0.001(4) 0.002(4) 0.004(4)
C36 0.025(5) 0.022(5) 0.026(6) 0.010(4) 0.010(5) 0.008(4)
C41 0.020(5) 0.014(4) 0.015(5) -0.005(3) 0.003(4) 0.004(4)
C42 0.026(5) 0.020(4) 0.030(5) 0.003(4) 0.007(4) 0.011(4)
C43 0.031(6) 0.017(5) 0.043(6) -0.003(4) 0.001(5) 0.004(4)
C44 0.022(5) 0.031(5) 0.049(7) -0.014(5) -0.005(5) 0.011(4)
C45 0.024(6) 0.044(6) 0.036(6) -0.011(5) 0.013(5) 0.004(5)
C46 0.027(5) 0.015(4) 0.026(5) -0.004(4) 0.004(5) -0.001(4)

loop_
_atom_type_symbol
_atom_type_description
_atom_type_scat_dispersion_real
_atom_type_scat_dispersion_imag
_atom_type_scat_source
C C 0.0033 0.0016 'International Tables Vol C Tables 4.2.6.8 and 6.1.1.4'
H H 0.0000 0.0000 'International Tables Vol C Tables 4.2.6.8 and 6.1.1.4'
N N 0.0061 0.0033 'International Tables Vol C Tables 4.2.6.8 and 6.1.1.4'
P P 0.1023 0.0942 'International Tables Vol C Tables 4.2.6.8 and 6.1.1.4'
Si Si 0.0817 0.0704 'International Tables Vol C Tables 4.2.6.8 and 6.1.1.4'
Ru Ru -1.2594 0.8363 'International Tables Vol C Tables 4.2.6.8 and 6.1.1.4'

loop_
_geom_angle_atom_site_label_1
_geom_angle_atom_site_label_2
_geom_angle_atom_site_label_3
_geom_angle
C27 Ru1 C12 117.8(3)
C27 Ru1 C13 87.2(3)
C12 Ru1 C13 36.0(3)
C27 Ru1 C11 148.0(3)
C12 Ru1 C11 37.9(3)
C13 Ru1 C11 61.6(3)
C27 Ru1 C14 89.5(3)
C12 Ru1 C14 61.3(3)
C13 Ru1 C14 37.1(3)
C11 Ru1 C14 61.5(3)
C27 Ru1 C10 123.0(3)
C12 Ru1 C10 61.3(3)
C13 Ru1 C10 61.0(3)
C11 Ru1 C10 36.3(3)
C14 Ru1 C10 36.5(3)
C27 Ru1 P1 82.8(2)
C12 Ru1 P1 159.4(2)
C13 Ru1 P1 157.3(2)
C11 Ru1 P1 122.9(2)
C14 Ru1 P1 122.1(2)
C10 Ru1 P1 108.2(2)
C27 Ru1 Si1 75.0(2)
C12 Ru1 Si1 110.9(2)
C13 Ru1 Si1 123.5(2)
C11 Ru1 Si1 127.3(2)
C14 Ru1 Si1 157.0(2)
C10 Ru1 Si1 162.0(2)
P1 Ru1 Si1 73.40(7)
C27 Ru1 H1A 128(3)
C12 Ru1 H1A 87(3)
C13 Ru1 H1A 122(3)
C11 Ru1 H1A 79(3)
C14 Ru1 H1A 141(3)
C10 Ru1 H1A 109(3)
P1 Ru1 H1A 80(3)
Si1 Ru1 H1A 53(3)
C24 P1 C21 105.0(4)
C24 P1 C1 106.0(4)
C21 P1 C1 104.4(3)
C24 P1 Ru1 121.1(3)
C21 P1 Ru1 121.3(3)
C1 P1 Ru1 96.2(3)
C31 Si1 C41 98.6(3)
C31 Si1 C1 112.3(3)
C41 Si1 C1 108.6(3)
C31 Si1 Ru1 121.2(3)
C41 Si1 Ru1 124.6(2)
C1 Si1 Ru1 91.3(2)
C31 Si1 H1A 143(3)
C41 Si1 H1A 87(3)
C1 Si1 H1A 101(3)
Ru1 Si1 H1A 38(3)
C2 N1 C27 125.9(6)
C2 N1 C28 117.1(7)
C27 N1 C28 116.9(7)
C7A C1 C2 101.9(6)
C7A C1 P1 123.5(6)
C2 C1 P1 106.6(5)
C7A C1 Si1 125.5(5)
C2 C1 Si1 103.7(5)
P1 C1 Si1 93.5(3)
C3 C2 N1 128.3(7)
C3 C2 C1 110.9(7)
N1 C2 C1 120.8(7)
C2 C3 C3A 108.7(7)
C2 C3 H3 125.6
C3A C3 H3 125.6
C4 C3A C7A 120.0(8)
C4 C3A C3 130.8(7)
C7A C3A C3 109.2(7)
C5 C4 C3A 119.3(8)
C5 C4 H4 120.4
C3A C4 H4 120.4
C4 C5 C6 121.9(8)
C4 C5 H5 119.0
C6 C5 H5 119.0
C5 C6 C7 119.4(8)
C5 C6 H6 120.3
C7 C6 H6 120.3
C7A C7 C6 118.9(7)
C7A C7 H7 120.5
C6 C7 H7 120.5
C7 C7A C3A 120.5(7)
C7 C7A C1 130.2(7)
C3A C7A C1 109.2(7)
C11 C10 C14 109.1(7)
C11 C10 C15 125.0(8)
C14 C10 C15 125.2(8)
C11 C10 Ru1 70.4(5)
C14 C10 Ru1 71.6(5)
C15 C10 Ru1 131.2(6)
C10 C11 C12 107.0(8)
C10 C11 C16 126.7(8)
C12 C11 C16 125.5(8)
C10 C11 Ru1 73.3(5)
C12 C11 Ru1 70.9(5)
C16 C11 Ru1 128.7(6)
C13 C12 C11 108.0(7)
C13 C12 C17 126.9(8)
C11 C12 C17 124.7(8)
C13 C12 Ru1 72.1(5)
C11 C12 Ru1 71.2(5)
C17 C12 Ru1 127.9(6)
C12 C13 C14 109.3(8)
C12 C13 C18 126.2(8)
C14 C13 C18 124.1(8)
C12 C13 Ru1 71.9(5)
C14 C13 Ru1 72.7(5)
C18 C13 Ru1 127.4(6)
C10 C14 C13 106.5(7)
C10 C14 C19 126.6(8)
C13 C14 C19 126.5(8)
C10 C14 Ru1 71.9(5)
C13 C14 Ru1 70.2(5)
C19 C14 Ru1 128.4(6)
C10 C15 H15A 109.5
C10 C15 H15B 109.5
H15A C15 H15B 109.5
C10 C15 H15C 109.5
H15A C15 H15C 109.5
H15B C15 H15C 109.5
C11 C16 H16A 109.5
C11 C16 H16B 109.5
H16A C16 H16B 109.5
C11 C16 H16C 109.5
H16A C16 H16C 109.5
H16B C16 H16C 109.5
C12 C17 H17A 109.5
C12 C17 H17B 109.5
H17A C17 H17B 109.5
C12 C17 H17C 109.5
H17A C17 H17C 109.5
H17B C17 H17C 109.5
C13 C18 H18A 109.5
C13 C18 H18B 109.5
H18A C18 H18B 109.5
C13 C18 H18C 109.5
H18A C18 H18C 109.5
H18B C18 H18C 109.5
C14 C19 H19A 109.5
C14 C19 H19B 109.5
H19A C19 H19B 109.5
C14 C19 H19C 109.5
H19A C19 H19C 109.5
H19B C19 H19C 109.5
C22 C21 C23 111.5(7)
C22 C21 P1 114.1(6)
C23 C21 P1 114.3(6)
C22 C21 H21 105.3
C23 C21 H21 105.3
P1 C21 H21 105.3
C21 C22 H22A 109.5
C21 C22 H22B 109.5
H22A C22 H22B 109.5
C21 C22 H22C 109.5
H22A C22 H22C 109.5
H22B C22 H22C 109.5
C21 C23 H23A 109.5
C21 C23 H23B 109.5
H23A C23 H23B 109.5
C21 C23 H23C 109.5
H23A C23 H23C 109.5
H23B C23 H23C 109.5
C25 C24 C26 109.1(6)
C25 C24 P1 112.8(6)
C26 C24 P1 112.9(6)
C25 C24 H24 107.2
C26 C24 H24 107.2
P1 C24 H24 107.2
C24 C25 H25A 109.5
C24 C25 H25B 109.5
H25A C25 H25B 109.5
C24 C25 H25C 109.5
H25A C25 H25C 109.5
H25B C25 H25C 109.5
C24 C26 H26A 109.5
C24 C26 H26B 109.5
H26A C26 H26B 109.5
C24 C26 H26C 109.5
H26A C26 H26C 109.5
H26B C26 H26C 109.5
N1 C27 Ru1 128.3(6)
N1 C27 H27A 105.2
Ru1 C27 H27A 105.2
N1 C27 H27B 105.2
Ru1 C27 H27B 105.2
H27A C27 H27B 105.9
N1 C28 H28A 109.5
N1 C28 H28B 109.5
H28A C28 H28B 109.5
N1 C28 H28C 109.5
H28A C28 H28C 109.5
H28B C28 H28C 109.5
C36 C31 C32 115.2(7)
C36 C31 Si1 120.0(6)
C32 C31 Si1 124.2(7)
C33 C32 C31 123.0(8)
C33 C32 H32 118.5
C31 C32 H32 118.5
C32 C33 C34 119.2(8)
C32 C33 H33 120.4
C34 C33 H33 120.4
C35 C34 C33 119.6(8)
C35 C34 H34 120.2
C33 C34 H34 120.2
C34 C35 C36 120.1(8)
C34 C35 H35 120.0
C36 C35 H35 120.0
C35 C36 C31 122.8(7)
C35 C36 H36 118.6
C31 C36 H36 118.6
C42 C41 C46 116.8(7)
C42 C41 Si1 120.3(6)
C46 C41 Si1 122.9(6)
C43 C42 C41 122.7(8)
C43 C42 H42 118.7
C41 C42 H42 118.7
C44 C43 C42 119.9(8)
C44 C43 H43 120.1
C42 C43 H43 120.1
C45 C44 C43 119.8(8)
C45 C44 H44 120.1
C43 C44 H44 120.1
C44 C45 C46 121.0(8)
C44 C45 H45 119.5
C46 C45 H45 119.5
C45 C46 C41 119.8(8)
C45 C46 H46 120.1
C41 C46 H46 120.1

loop_
_geom_bond_atom_site_label_1
_geom_bond_atom_site_label_2
_geom_bond_distance
Ru1 C27 2.169(8)
Ru1 C12 2.250(9)
Ru1 C13 2.253(9)
Ru1 C11 2.253(8)
Ru1 C14 2.286(9)
Ru1 C10 2.290(8)
Ru1 P1 2.295(2)
Ru1 Si1 2.391(2)
Ru1 H1A 1.48(9)
P1 C24 1.855(8)
P1 C21 1.864(7)
P1 C1 1.889(7)
Si1 C31 1.889(8)
Si1 C41 1.900(8)
Si1 C1 1.958(8)
Si1 H1A 1.90(8)
N1 C2 1.368(10)
N1 C27 1.465(10)
N1 C28 1.464(10)
C1 C7A 1.497(11)
C1 C2 1.517(11)
C2 C3 1.365(11)
C3 C3A 1.439(12)
C3 H3 0.9500
C3A C4 1.376(12)
C3A C7A 1.408(10)
C4 C5 1.374(13)
C4 H4 0.9500
C5 C6 1.382(12)
C5 H5 0.9500
C6 C7 1.402(12)
C6 H6 0.9500
C7 C7A 1.386(11)
C7 H7 0.9500
C10 C11 1.416(12)
C10 C14 1.433(12)
C10 C15 1.517(11)
C11 C12 1.462(12)
C11 C16 1.493(12)
C12 C13 1.390(12)
C12 C17 1.519(11)
C13 C14 1.446(11)
C13 C18 1.499(12)
C14 C19 1.478(11)
C15 H15A 0.9800
C15 H15B 0.9800
C15 H15C 0.9800
C16 H16A 0.9800
C16 H16B 0.9800
C16 H16C 0.9800
C17 H17A 0.9800
C17 H17B 0.9800
C17 H17C 0.9800
C18 H18A 0.9800
C18 H18B 0.9800
C18 H18C 0.9800
C19 H19A 0.9800
C19 H19B 0.9800
C19 H19C 0.9800
C21 C22 1.529(11)
C21 C23 1.534(12)
C21 H21 1.0000
C22 H22A 0.9800
C22 H22B 0.9800
C22 H22C 0.9800
C23 H23A 0.9800
C23 H23B 0.9800
C23 H23C 0.9800
C24 C25 1.522(11)
C24 C26 1.524(10)
C24 H24 1.0000
C25 H25A 0.9800
C25 H25B 0.9800
C25 H25C 0.9800
C26 H26A 0.9800
C26 H26B 0.9800
C26 H26C 0.9800
C27 H27A 0.9900
C27 H27B 0.9900
C28 H28A 0.9800
C28 H28B 0.9800
C28 H28C 0.9800
C31 C36 1.386(12)
C31 C32 1.414(11)
C32 C33 1.375(12)
C32 H32 0.9500
C33 C34 1.389(14)
C33 H33 0.9500
C34 C35 1.375(13)
C34 H34 0.9500
C35 C36 1.384(11)
C35 H35 0.9500
C36 H36 0.9500
C41 C42 1.387(11)
C41 C46 1.408(11)
C42 C43 1.373(11)
C42 H42 0.9500
C43 C44 1.371(13)
C43 H43 0.9500
C44 C45 1.360(14)
C44 H44 0.9500
C45 C46 1.405(12)
C45 H45 0.9500
C46 H46 0.9500

loop_
_geom_torsion_atom_site_label_1
_geom_torsion_atom_site_label_2
_geom_torsion_atom_site_label_3
_geom_torsion_atom_site_label_4
_geom_torsion
C27 Ru1 P1 C24 -172.5(4)
C12 Ru1 P1 C24 9.3(7)
C13 Ru1 P1 C24 122.7(6)
C11 Ru1 P1 C24 27.9(4)
C14 Ru1 P1 C24 102.6(4)
C10 Ru1 P1 C24 65.0(4)
Si1 Ru1 P1 C24 -96.2(3)
C27 Ru1 P1 C21 51.4(4)
C12 Ru1 P1 C21 -126.8(7)
C13 Ru1 P1 C21 -13.4(7)
C11 Ru1 P1 C21 -108.1(4)
C14 Ru1 P1 C21 -33.5(4)
C10 Ru1 P1 C21 -71.0(4)
Si1 Ru1 P1 C21 127.8(3)
C27 Ru1 P1 C1 -59.6(3)
C12 Ru1 P1 C1 122.2(6)
C13 Ru1 P1 C1 -124.4(6)
C11 Ru1 P1 C1 140.8(3)
C14 Ru1 P1 C1 -144.5(3)
C10 Ru1 P1 C1 177.9(3)
Si1 Ru1 P1 C1 16.8(2)
C27 Ru1 Si1 C31 -46.4(4)
C12 Ru1 Si1 C31 68.1(4)
C13 Ru1 Si1 C31 29.9(4)
C11 Ru1 Si1 C31 107.7(4)
C14 Ru1 Si1 C31 2.6(7)
C10 Ru1 Si1 C31 128.9(8)
P1 Ru1 Si1 C31 -133.3(3)
C27 Ru1 Si1 C41 -175.4(4)
C12 Ru1 Si1 C41 -60.9(4)
C13 Ru1 Si1 C41 -99.1(4)
C11 Ru1 Si1 C41 -21.4(4)
C14 Ru1 Si1 C41 -126.5(6)
C10 Ru1 Si1 C41 -0.2(8)
P1 Ru1 Si1 C41 97.7(3)
C27 Ru1 Si1 C1 70.8(3)
C12 Ru1 Si1 C1 -174.7(3)
C13 Ru1 Si1 C1 147.1(3)
C11 Ru1 Si1 C1 -135.2(4)
C14 Ru1 Si1 C1 119.7(6)
C10 Ru1 Si1 C1 -114.0(8)
P1 Ru1 Si1 C1 -16.1(2)
C24 P1 C1 C7A -32.5(7)
C21 P1 C1 C7A 78.1(7)
Ru1 P1 C1 C7A -157.3(6)
C24 P1 C1 C2 -149.6(5)
C21 P1 C1 C2 -38.9(6)
Ru1 P1 C1 C2 85.6(5)
C24 P1 C1 Si1 105.1(4)
C21 P1 C1 Si1 -144.3(3)
Ru1 P1 C1 Si1 -19.8(3)
C31 Si1 C1 C7A -80.2(7)
C41 Si1 C1 C7A 27.7(7)
Ru1 Si1 C1 C7A 155.1(6)
C31 Si1 C1 C2 35.5(6)
C41 Si1 C1 C2 143.4(5)
Ru1 Si1 C1 C2 -89.2(5)
C31 Si1 C1 P1 143.5(3)
C41 Si1 C1 P1 -108.6(3)
Ru1 Si1 C1 P1 18.8(3)
C27 N1 C2 C3 -179.4(7)
C28 N1 C2 C3 4.7(11)
C27 N1 C2 C1 2.0(11)
C28 N1 C2 C1 -173.9(6)
C7A C1 C2 C3 -2.2(8)
P1 C1 C2 C3 128.4(6)
Si1 C1 C2 C3 -133.7(6)
C7A C1 C2 N1 176.6(6)
P1 C1 C2 N1 -52.8(8)
Si1 C1 C2 N1 45.1(8)
N1 C2 C3 C3A -176.1(7)
C1 C2 C3 C3A 2.6(9)
C2 C3 C3A C4 174.9(8)
C2 C3 C3A C7A -1.9(9)
C7A C3A C4 C5 0.5(12)
C3 C3A C4 C5 -176.0(8)
C3A C4 C5 C6 -1.2(13)
C4 C5 C6 C7 0.7(13)
C5 C6 C7 C7A 0.6(12)
C6 C7 C7A C3A -1.3(11)
C6 C7 C7A C1 175.6(7)
C4 C3A C7A C7 0.8(11)
C3 C3A C7A C7 178.0(7)
C4 C3A C7A C1 -176.7(7)
C3 C3A C7A C1 0.5(8)
C2 C1 C7A C7 -176.2(7)
P1 C1 C7A C7 64.5(10)
Si1 C1 C7A C7 -59.6(10)
C2 C1 C7A C3A 1.0(7)
P1 C1 C7A C3A -118.3(6)
Si1 C1 C7A C3A 117.5(6)
C27 Ru1 C10 C11 145.4(5)
C12 Ru1 C10 C11 39.3(5)
C13 Ru1 C10 C11 80.6(6)
C14 Ru1 C10 C11 119.0(7)
P1 Ru1 C10 C11 -121.3(5)
Si1 Ru1 C10 C11 -29.1(11)
C27 Ru1 C10 C14 26.4(6)
C12 Ru1 C10 C14 -79.7(5)
C13 Ru1 C10 C14 -38.4(5)
C11 Ru1 C10 C14 -119.0(7)
P1 Ru1 C10 C14 119.7(5)
Si1 Ru1 C10 C14 -148.1(6)
C27 Ru1 C10 C15 -94.7(8)
C12 Ru1 C10 C15 159.2(9)
C13 Ru1 C10 C15 -159.6(9)
C11 Ru1 C10 C15 119.9(10)
C14 Ru1 C10 C15 -121.1(10)
P1 Ru1 C10 C15 -1.4(8)
Si1 Ru1 C10 C15 90.8(10)
C14 C10 C11 C12 -1.9(9)
C15 C10 C11 C12 169.5(8)
Ru1 C10 C11 C12 -63.4(6)
C14 C10 C11 C16 -172.3(8)
C15 C10 C11 C16 -1.0(14)
Ru1 C10 C11 C16 126.2(9)
C14 C10 C11 Ru1 61.4(6)
C15 C10 C11 Ru1 -127.2(8)
C27 Ru1 C11 C10 -63.8(8)
C12 Ru1 C11 C10 -115.2(7)
C13 Ru1 C11 C10 -78.8(6)
C14 Ru1 C11 C10 -36.3(5)
P1 Ru1 C11 C10 75.3(5)
Si1 Ru1 C11 C10 169.1(4)
C27 Ru1 C11 C12 51.4(8)
C13 Ru1 C11 C12 36.5(5)
C14 Ru1 C11 C12 79.0(5)
C10 Ru1 C11 C12 115.2(7)
P1 Ru1 C11 C12 -169.4(4)
Si1 Ru1 C11 C12 -75.7(5)
C27 Ru1 C11 C16 172.2(6)
C12 Ru1 C11 C16 120.8(9)
C13 Ru1 C11 C16 157.2(9)
C14 Ru1 C11 C16 -160.3(9)
C10 Ru1 C11 C16 -124.0(10)
P1 Ru1 C11 C16 -48.7(8)
Si1 Ru1 C11 C16 45.1(8)
C10 C11 C12 C13 1.8(10)
C16 C11 C12 C13 172.4(8)
Ru1 C11 C12 C13 -63.1(6)
C10 C11 C12 C17 -171.6(8)
C16 C11 C12 C17 -1.0(14)
Ru1 C11 C12 C17 123.5(8)
C10 C11 C12 Ru1 64.9(6)
C16 C11 C12 Ru1 -124.5(9)
C27 Ru1 C12 C13 -35.1(6)
C11 Ru1 C12 C13 117.0(7)
C14 Ru1 C12 C13 37.5(5)
C10 Ru1 C12 C13 79.3(5)
P1 Ru1 C12 C13 142.9(5)
Si1 Ru1 C12 C13 -118.6(4)
C27 Ru1 C12 C11 -152.0(5)
C13 Ru1 C12 C11 -117.0(7)
C14 Ru1 C12 C11 -79.5(5)
C10 Ru1 C12 C11 -37.7(5)
P1 Ru1 C12 C11 25.9(9)
Si1 Ru1 C12 C11 124.4(4)
C27 Ru1 C12 C17 88.2(8)
C13 Ru1 C12 C17 123.2(10)
C11 Ru1 C12 C17 -119.8(10)
C14 Ru1 C12 C17 160.7(9)
C10 Ru1 C12 C17 -157.4(9)
P1 Ru1 C12 C17 -93.8(9)
Si1 Ru1 C12 C17 4.6(8)
C11 C12 C13 C14 -1.0(10)
C17 C12 C13 C14 172.2(8)
Ru1 C12 C13 C14 -63.5(6)
C11 C12 C13 C18 -173.9(8)
C17 C12 C13 C18 -0.7(14)
Ru1 C12 C13 C18 123.6(9)
C11 C12 C13 Ru1 62.5(6)
C17 C12 C13 Ru1 -124.3(8)
C27 Ru1 C13 C12 149.4(5)
C11 Ru1 C13 C12 -38.5(5)
C14 Ru1 C13 C12 -117.8(7)
C10 Ru1 C13 C12 -80.1(5)
P1 Ru1 C13 C12 -146.6(5)
Si1 Ru1 C13 C12 79.5(5)
C27 Ru1 C13 C14 -92.8(5)
C12 Ru1 C13 C14 117.8(7)
C11 Ru1 C13 C14 79.3(5)
C10 Ru1 C13 C14 37.7(5)
P1 Ru1 C13 C14 -28.8(9)
Si1 Ru1 C13 C14 -162.7(4)
C27 Ru1 C13 C18 27.2(7)
C12 Ru1 C13 C18 -122.2(9)
C11 Ru1 C13 C18 -160.6(8)
C14 Ru1 C13 C18 120.0(10)
C10 Ru1 C13 C18 157.8(9)
P1 Ru1 C13 C18 91.2(9)
Si1 Ru1 C13 C18 -42.7(8)
C11 C10 C14 C13 1.3(9)
C15 C10 C14 C13 -170.0(8)
Ru1 C10 C14 C13 62.0(6)
C11 C10 C14 C19 174.4(8)
C15 C10 C14 C19 3.1(14)
Ru1 C10 C14 C19 -124.9(9)
C11 C10 C14 Ru1 -60.7(6)
C15 C10 C14 Ru1 127.9(8)
C12 C13 C14 C10 -0.2(10)
C18 C13 C14 C10 172.9(8)
Ru1 C13 C14 C10 -63.2(6)
C12 C13 C14 C19 -173.3(8)
C18 C13 C14 C19 -0.2(14)
Ru1 C13 C14 C19 123.7(8)
C12 C13 C14 Ru1 63.0(6)
C18 C13 C14 Ru1 -123.9(8)
C27 Ru1 C14 C10 -158.1(5)
C12 Ru1 C14 C10 79.5(5)
C13 Ru1 C14 C10 115.8(7)
C11 Ru1 C14 C10 36.1(5)
P1 Ru1 C14 C10 -76.9(5)
Si1 Ru1 C14 C10 155.2(5)
C27 Ru1 C14 C13 86.1(5)
C12 Ru1 C14 C13 -36.3(5)
C11 Ru1 C14 C13 -79.7(5)
C10 Ru1 C14 C13 -115.8(7)
P1 Ru1 C14 C13 167.3(4)
Si1 Ru1 C14 C13 39.4(8)
C27 Ru1 C14 C19 -35.3(8)
C12 Ru1 C14 C19 -157.7(9)
C13 Ru1 C14 C19 -121.4(10)
C11 Ru1 C14 C19 158.9(9)
C10 Ru1 C14 C19 122.8(10)
P1 Ru1 C14 C19 46.0(8)
Si1 Ru1 C14 C19 -82.0(9)
C24 P1 C21 C22 -87.0(7)
C1 P1 C21 C22 161.7(6)
Ru1 P1 C21 C22 55.0(7)
C24 P1 C21 C23 43.0(7)
C1 P1 C21 C23 -68.3(7)
Ru1 P1 C21 C23 -175.0(5)
C21 P1 C24 C25 178.9(6)
C1 P1 C24 C25 -70.9(6)
Ru1 P1 C24 C25 36.8(7)
C21 P1 C24 C26 54.6(7)
C1 P1 C24 C26 164.8(6)
Ru1 P1 C24 C26 -87.5(6)
C2 N1 C27 Ru1 6.0(11)
C28 N1 C27 Ru1 -178.0(6)
C12 Ru1 C27 N1 -152.5(6)
C13 Ru1 C27 N1 -172.2(7)
C11 Ru1 C27 N1 174.7(6)
C14 Ru1 C27 N1 150.7(7)
C10 Ru1 C27 N1 135.4(6)
P1 Ru1 C27 N1 28.3(6)
Si1 Ru1 C27 N1 -46.4(6)
C41 Si1 C31 C36 86.4(7)
C1 Si1 C31 C36 -159.4(6)
Ru1 Si1 C31 C36 -53.3(7)
C41 Si1 C31 C32 -84.0(7)
C1 Si1 C31 C32 30.2(8)
Ru1 Si1 C31 C32 136.3(6)
C36 C31 C32 C33 0.0(13)
Si1 C31 C32 C33 170.8(7)
C31 C32 C33 C34 -1.2(14)
C32 C33 C34 C35 1.5(14)
C33 C34 C35 C36 -0.5(13)
C34 C35 C36 C31 -0.9(13)
C32 C31 C36 C35 1.1(12)
Si1 C31 C36 C35 -170.1(6)
C31 Si1 C41 C42 60.0(7)
C1 Si1 C41 C42 -57.0(7)
Ru1 Si1 C41 C42 -162.2(5)
C31 Si1 C41 C46 -117.4(7)
C1 Si1 C41 C46 125.5(6)
Ru1 Si1 C41 C46 20.3(8)
C46 C41 C42 C43 -3.1(12)
Si1 C41 C42 C43 179.2(7)
C41 C42 C43 C44 2.0(13)
C42 C43 C44 C45 0.7(13)
C43 C44 C45 C46 -2.1(14)
C44 C45 C46 C41 0.8(13)
C42 C41 C46 C45 1.7(11)
Si1 C41 C46 C45 179.3(6)
